data_7112032
loop_
_publ_author_name
'Prisca K. Eckert'
'Barbara Schnura'
'Carsten Strohmann'

_publ_section_title
;
 Unexpected structural motifs in diamine coordination compounds with
 allyllithium
;
_journal_name_full Chem.Commun.
_journal_page_first 2532
_journal_paper_doi 10.1039/c3cc48873j
_journal_volume 50
_journal_year 2014
_chemical_absolute_configuration syn
_chemical_formula_moiety 'C32 H54 Li2 N4'
_chemical_formula_sum 'C32 H54 Li2 N4'
_chemical_formula_weight 508.67
_space_group_IT_number 14
_symmetry_cell_setting monoclinic
_symmetry_space_group_name_Hall '-P 2yn'
_symmetry_space_group_name_H-M 'P 1 21/n 1'
_atom_sites_solution_hydrogens geom
_atom_sites_solution_primary direct
_atom_sites_solution_secondary difmap
_audit_creation_method SHELXL-97
_audit_update_record
;
2012-10-08 # Formatted by publCIF
;
_cell_angle_alpha 90.00
_cell_angle_beta 118.06
_cell_angle_gamma 90.00
_cell_formula_units_Z 4
_cell_length_a 16.7224(13)
_cell_length_b 12.6623(9)
_cell_length_c 16.7224(13)
_cell_measurement_reflns_used 5496
_cell_measurement_temperature 173(2)
_cell_measurement_theta_max 25.00
_cell_measurement_theta_min 2.37
_cell_volume 3124.7(4)
_computing_cell_refinement
;
CrysAlisPro, Oxford Diffraction Ltd.,
Version 1.171.33.55 (release 05-01-2010 CrysAlis171 .NET)
(compiled Jan 5 2010,16:28:46)
;
_computing_data_collection
;
CrysAlisPro, Oxford Diffraction Ltd.,
Version 1.171.33.55 (release 05-01-2010 CrysAlis171 .NET)
(compiled Jan 5 2010,16:28:46)
;
_computing_data_reduction
;
CrysAlisPro, Oxford Diffraction Ltd.,
Version 1.171.33.55 (release 05-01-2010 CrysAlis171 .NET)
(compiled Jan 5 2010,16:28:46)
;
_computing_structure_refinement 'SHELXL-97 (Sheldrick, 1997)'
_computing_structure_solution 'SHELXS-97 (Sheldrick, 1990)'
_diffrn_ambient_temperature 173(2)
_diffrn_measured_fraction_theta_full 0.999
_diffrn_measured_fraction_theta_max 0.999
_diffrn_measurement_device_type 'Xcalibur, Sapphire3'
_diffrn_measurement_method '\w scans'
_diffrn_radiation_monochromator graphite
_diffrn_radiation_source 'fine-focus sealed tube'
_diffrn_radiation_type MoK\a
_diffrn_radiation_wavelength 0.71073
_diffrn_reflns_av_R_equivalents 0.0522
_diffrn_reflns_av_sigmaI/netI 0.0618
_diffrn_reflns_limit_h_max 19
_diffrn_reflns_limit_h_min -19
_diffrn_reflns_limit_k_max 15
_diffrn_reflns_limit_k_min -15
_diffrn_reflns_limit_l_max 19
_diffrn_reflns_limit_l_min -19
_diffrn_reflns_number 39394
_diffrn_reflns_theta_full 25.00
_diffrn_reflns_theta_max 25.00
_diffrn_reflns_theta_min 2.37
_exptl_absorpt_coefficient_mu 0.062
_exptl_absorpt_correction_T_max 0.9877
_exptl_absorpt_correction_T_min 0.9756
_exptl_absorpt_correction_type multi-scan
_exptl_absorpt_process_details
;
CrysAlisPro, Oxford Diffraction Ltd.,
Version 1.171.33.55 (release 05-01-2010 CrysAlis171 .NET)
(compiled Jan 5 2010,16:28:46)
Empirical absorption correction using spherical harmonics,
implemented in SCALE3 ABSPACK scaling algorithm.
;
_exptl_crystal_colour colourless
_exptl_crystal_density_diffrn 1.081
_exptl_crystal_density_method 'not measured'
_exptl_crystal_description plates
_exptl_crystal_F_000 1120
_exptl_crystal_size_max 0.40
_exptl_crystal_size_mid 0.40
_exptl_crystal_size_min 0.20
_refine_diff_density_max 0.140
_refine_diff_density_min -0.158
_refine_diff_density_rms 0.035
_refine_ls_extinction_method none
_refine_ls_goodness_of_fit_ref 1.054
_refine_ls_hydrogen_treatment constr
_refine_ls_matrix_type full
_refine_ls_number_parameters 352
_refine_ls_number_reflns 5496
_refine_ls_number_restraints 0
_refine_ls_restrained_S_all 1.054
_refine_ls_R_factor_all 0.0793
_refine_ls_R_factor_gt 0.0414
_refine_ls_shift/su_max 0.001
_refine_ls_shift/su_mean 0.000
_refine_ls_structure_factor_coef Fsqd
_refine_ls_weighting_details 'calc w=1/[\s^2^(Fo^2^)+(0.0320P)^2^+0.0000P] where P=(Fo^2^+2Fc^2^)/3'
_refine_ls_weighting_scheme calc
_refine_ls_wR_factor_gt 0.0782
_refine_ls_wR_factor_ref 0.0825
_reflns_number_gt 3297
_reflns_number_total 5496
_reflns_threshold_expression >2sigma(I)
_cod_data_source_file c3cc48873j.txt
_cod_data_source_block 1
_cod_original_cell_volume 3124.8(4)
_cod_original_sg_symbol_Hall '-P 2yn '
_cod_original_sg_symbol_H-M 'P 21/n'
_cod_database_code 7112032

loop_
_symmetry_equiv_pos_as_xyz
'x, y, z'
'-x+1/2, y+1/2, -z+1/2'
'-x, -y, -z'
'x-1/2, -y-1/2, z-1/2'

loop_
_atom_site_label
_atom_site_type_symbol
_atom_site_fract_x
_atom_site_fract_y
_atom_site_fract_z
_atom_site_U_iso_or_equiv
_atom_site_adp_type
_atom_site_occupancy
_atom_site_symmetry_multiplicity
_atom_site_calc_flag
_atom_site_refinement_flags
C1 C 0.30973(17) 0.61287(18) 1.07813(18) 0.0509(7) Uani 1 1 d .
H1 H 0.2801 0.6785 1.0555 0.061 Uiso 1 1 calc R
C2 C 0.38043(18) 0.6061(2) 1.16441(18) 0.0532(7) Uani 1 1 d .
H2 H 0.4001 0.6668 1.2022 0.064 Uiso 1 1 calc R
C3 C 0.42226(16) 0.5108(2) 1.19541(16) 0.0491(7) Uani 1 1 d .
H3 H 0.4718 0.5051 1.2547 0.059 Uiso 1 1 calc R
C4 C 0.39217(16) 0.42277(17) 1.14012(16) 0.0450(6) Uani 1 1 d .
H4 H 0.4225 0.3578 1.1638 0.054 Uiso 1 1 calc R
C5 C 0.32027(15) 0.42274(18) 1.05194(15) 0.0432(6) Uani 1 1 d .
C6 C 0.28202(15) 0.52370(18) 1.02440(15) 0.0461(6) Uani 1 1 d .
H6 H 0.2337 0.5310 0.9646 0.055 Uiso 1 1 calc R
C7 C 0.35589(16) 0.02455(19) 1.13263(16) 0.0489(7) Uani 1 1 d .
H7 H 0.3953 0.0150 1.1955 0.059 Uiso 1 1 calc R
C8 C 0.32278(16) -0.06078(19) 1.07711(18) 0.0527(7) Uani 1 1 d .
H8 H 0.3389 -0.1304 1.1003 0.063 Uiso 1 1 calc R
C9 C 0.26595(17) -0.04384(18) 0.98743(17) 0.0516(7) Uani 1 1 d .
H9 H 0.2419 -0.1023 0.9475 0.062 Uiso 1 1 calc R
C10 C 0.24318(15) 0.05748(19) 0.95430(16) 0.0479(6) Uani 1 1 d .
H10 H 0.2031 0.0659 0.8914 0.058 Uiso 1 1 calc R
C11 C 0.27515(15) 0.14900(17) 1.00714(16) 0.0431(6) Uani 1 1 d .
C12 C 0.33218(16) 0.12489(18) 1.09742(16) 0.0454(6) Uani 1 1 d .
H12 H 0.3569 0.1824 1.1383 0.054 Uiso 1 1 calc R
C13 C 0.39350(16) 0.31735(17) 0.83242(14) 0.0435(6) Uani 1 1 d .
H13 H 0.4276 0.3853 0.8529 0.052 Uiso 1 1 calc R
C14 C 0.45649(15) 0.23404(17) 0.89729(15) 0.0415(6) Uani 1 1 d .
H14 H 0.5175 0.2473 0.9021 0.050 Uiso 1 1 calc R
C15 C 0.43111(17) 0.12228(18) 0.86237(17) 0.0586(7) Uani 1 1 d .
H15A H 0.3716 0.1038 0.8578 0.070 Uiso 1 1 calc R
H15B H 0.4768 0.0722 0.9048 0.070 Uiso 1 1 calc R
C16 C 0.42656(19) 0.1141(2) 0.7691(2) 0.0770(9) Uani 1 1 d .
H16A H 0.4872 0.1293 0.7752 0.092 Uiso 1 1 calc R
H16B H 0.4102 0.0410 0.7464 0.092 Uiso 1 1 calc R
C17 C 0.35928(19) 0.1886(2) 0.70156(18) 0.0729(8) Uani 1 1 d .
H17A H 0.2974 0.1689 0.6899 0.088 Uiso 1 1 calc R
H17B H 0.3618 0.1836 0.6437 0.088 Uiso 1 1 calc R
C18 C 0.37963(18) 0.3008(2) 0.73683(15) 0.0611(8) Uani 1 1 d .
H18A H 0.3291 0.3466 0.6953 0.073 Uiso 1 1 calc R
H18B H 0.4349 0.3247 0.7346 0.073 Uiso 1 1 calc R
C19 C 0.28102(19) 0.4444(2) 0.82126(17) 0.0779(9) Uani 1 1 d .
H19A H 0.2686 0.4616 0.7593 0.117 Uiso 1 1 calc R
H19B H 0.3292 0.4905 0.8642 0.117 Uiso 1 1 calc R
H19C H 0.2260 0.4549 0.8271 0.117 Uiso 1 1 calc R
C20 C 0.23249(16) 0.2667(2) 0.78342(16) 0.0639(8) Uani 1 1 d .
H20A H 0.1816 0.2826 0.7952 0.096 Uiso 1 1 calc R
H20B H 0.2493 0.1922 0.7970 0.096 Uiso 1 1 calc R
H20C H 0.2147 0.2807 0.7196 0.096 Uiso 1 1 calc R
C21 C 0.51051(17) 0.1606(2) 1.05018(17) 0.0659(8) Uani 1 1 d .
H21A H 0.5677 0.1441 1.0501 0.099 Uiso 1 1 calc R
H21B H 0.4704 0.0990 1.0292 0.099 Uiso 1 1 calc R
H21C H 0.5226 0.1789 1.1118 0.099 Uiso 1 1 calc R
C22 C 0.52284(17) 0.3433(2) 1.02956(16) 0.0583(7) Uani 1 1 d .
H22A H 0.5813 0.3342 1.0302 0.087 Uiso 1 1 calc R
H22B H 0.5327 0.3523 1.0917 0.087 Uiso 1 1 calc R
H22C H 0.4923 0.4059 0.9937 0.087 Uiso 1 1 calc R
C23 C 0.02775(14) 0.32069(18) 1.00376(14) 0.0421(6) Uani 1 1 d .
H23 H 0.0250 0.3974 1.0165 0.051 Uiso 1 1 calc R
C24 C 0.08703(15) 0.27059(17) 1.09647(14) 0.0410(6) Uani 1 1 d .
H24 H 0.0630 0.2958 1.1377 0.049 Uiso 1 1 calc R
C25 C 0.07963(15) 0.15036(16) 1.09363(14) 0.0451(6) Uani 1 1 d .
H25A H 0.1170 0.1211 1.1551 0.054 Uiso 1 1 calc R
H25B H 0.1024 0.1214 1.0532 0.054 Uiso 1 1 calc R
C26 C -0.02021(16) 0.11829(18) 1.05856(16) 0.0539(7) Uani 1 1 d .
H26A H -0.0247 0.0403 1.0559 0.065 Uiso 1 1 calc R
H26B H -0.0409 0.1433 1.1019 0.065 Uiso 1 1 calc R
C27 C -0.08163(16) 0.1626(2) 0.96638(16) 0.0535(7) Uani 1 1 d .
H27A H -0.1453 0.1462 0.9502 0.064 Uiso 1 1 calc R
H27B H -0.0678 0.1286 0.9210 0.064 Uiso 1 1 calc R
C28 C -0.07037(14) 0.28164(19) 0.96376(15) 0.0523(7) Uani 1 1 d .
H28A H -0.0991 0.3157 0.9971 0.063 Uiso 1 1 calc R
H28B H -0.1037 0.3053 0.8999 0.063 Uiso 1 1 calc R
C29 C 0.04599(15) 0.22619(18) 0.88189(14) 0.0517(7) Uani 1 1 d .
H29A H -0.0191 0.2287 0.8399 0.078 Uiso 1 1 calc R
H29B H 0.0603 0.1606 0.9171 0.078 Uiso 1 1 calc R
H29C H 0.0800 0.2286 0.8476 0.078 Uiso 1 1 calc R
C30 C 0.04834(17) 0.41278(19) 0.88808(16) 0.0628(8) Uani 1 1 d .
H30A H 0.0663 0.4750 0.9276 0.094 Uiso 1 1 calc R
H30B H -0.0171 0.4148 0.8476 0.094 Uiso 1 1 calc R
H30C H 0.0806 0.4126 0.8520 0.094 Uiso 1 1 calc R
C31 C 0.24211(15) 0.2578(2) 1.22059(14) 0.0565(7) Uani 1 1 d .
H31A H 0.2172 0.2648 1.2629 0.085 Uiso 1 1 calc R
H31B H 0.3020 0.2910 1.2466 0.085 Uiso 1 1 calc R
H31C H 0.2476 0.1828 1.2096 0.085 Uiso 1 1 calc R
C32 C 0.18423(17) 0.42412(18) 1.15318(17) 0.0565(7) Uani 1 1 d .
H32A H 0.1558 0.4377 1.1917 0.085 Uiso 1 1 calc R
H32B H 0.1513 0.4624 1.0959 0.085 Uiso 1 1 calc R
H32C H 0.2474 0.4481 1.1841 0.085 Uiso 1 1 calc R
Li1 Li 0.3358(3) 0.2903(3) 0.9738(2) 0.0452(10) Uani 1 1 d .
Li2 Li 0.2170(3) 0.2963(3) 1.0278(2) 0.0449(10) Uani 1 1 d .
N1 N 0.31006(14) 0.33331(15) 0.84100(12) 0.0484(5) Uani 1 1 d .
N2 N 0.46671(12) 0.25036(15) 0.98941(12) 0.0421(5) Uani 1 1 d .
N3 N 0.07115(12) 0.31699(14) 0.94351(12) 0.0433(5) Uani 1 1 d .
N4 N 0.18157(12) 0.30971(14) 1.13478(11) 0.0426(5) Uani 1 1 d .

loop_
_atom_site_aniso_label
_atom_site_aniso_U_11
_atom_site_aniso_U_22
_atom_site_aniso_U_33
_atom_site_aniso_U_23
_atom_site_aniso_U_13
_atom_site_aniso_U_12
C1 0.0567(18) 0.0358(16) 0.074(2) -0.0035(14) 0.0423(16) -0.0008(13)
C2 0.0552(18) 0.0493(18) 0.066(2) -0.0215(15) 0.0374(16) -0.0167(15)
C3 0.0505(16) 0.0504(18) 0.0476(15) -0.0099(14) 0.0240(12) -0.0065(14)
C4 0.0568(16) 0.0374(15) 0.0469(16) -0.0026(13) 0.0293(13) -0.0008(13)
C5 0.0511(16) 0.0427(16) 0.0468(16) -0.0059(12) 0.0322(14) -0.0082(13)
C6 0.0450(16) 0.0473(17) 0.0503(16) -0.0004(14) 0.0261(13) -0.0007(13)
C7 0.0538(16) 0.0500(17) 0.0411(14) 0.0031(14) 0.0209(12) -0.0036(14)
C8 0.0558(17) 0.0415(16) 0.0575(18) 0.0031(14) 0.0240(14) -0.0038(13)
C9 0.0581(17) 0.0360(16) 0.0562(18) -0.0121(13) 0.0232(15) -0.0097(13)
C10 0.0468(16) 0.0542(17) 0.0417(14) -0.0007(14) 0.0200(12) -0.0010(14)
C11 0.0438(15) 0.0411(15) 0.0501(16) -0.0021(13) 0.0269(13) -0.0034(12)
C12 0.0504(16) 0.0395(15) 0.0504(17) -0.0096(13) 0.0273(13) -0.0078(12)
C13 0.0510(16) 0.0423(15) 0.0411(14) -0.0016(12) 0.0248(12) -0.0059(13)
C14 0.0425(15) 0.0407(15) 0.0493(15) -0.0090(12) 0.0283(12) -0.0071(12)
C15 0.0533(18) 0.0414(16) 0.076(2) -0.0104(14) 0.0265(14) -0.0015(13)
C16 0.063(2) 0.080(2) 0.091(2) -0.0485(19) 0.0387(19) -0.0058(18)
C17 0.0567(19) 0.107(2) 0.0617(19) -0.0383(19) 0.0336(16) -0.0188(19)
C18 0.0585(18) 0.087(2) 0.0464(16) -0.0026(15) 0.0321(14) -0.0130(15)
C19 0.100(2) 0.069(2) 0.0674(19) 0.0227(15) 0.0414(17) 0.0409(18)
C20 0.0446(16) 0.098(2) 0.0504(16) 0.0029(15) 0.0229(13) 0.0038(16)
C21 0.0587(19) 0.078(2) 0.0653(18) 0.0294(15) 0.0330(15) 0.0208(15)
C22 0.0582(18) 0.0733(19) 0.0455(16) -0.0152(14) 0.0261(14) -0.0175(15)
C23 0.0375(14) 0.0486(14) 0.0430(14) -0.0026(12) 0.0211(11) -0.0002(12)
C24 0.0398(14) 0.0513(15) 0.0362(13) -0.0039(11) 0.0214(11) -0.0039(12)
C25 0.0486(15) 0.0512(16) 0.0355(13) 0.0022(11) 0.0200(11) -0.0006(12)
C26 0.0571(18) 0.0584(17) 0.0518(17) 0.0004(13) 0.0303(14) -0.0118(14)
C27 0.0412(15) 0.069(2) 0.0527(17) 0.0018(13) 0.0239(13) -0.0099(13)
C28 0.0351(15) 0.074(2) 0.0518(16) 0.0012(13) 0.0238(12) 0.0029(13)
C29 0.0457(16) 0.0701(18) 0.0408(15) -0.0050(13) 0.0215(12) -0.0048(13)
C30 0.0663(19) 0.0687(18) 0.0592(17) 0.0223(15) 0.0342(15) 0.0114(15)
C31 0.0438(16) 0.0849(19) 0.0364(15) 0.0031(13) 0.0152(11) -0.0028(14)
C32 0.0576(16) 0.0632(18) 0.0612(16) -0.0209(13) 0.0383(13) -0.0093(14)
Li1 0.054(3) 0.044(2) 0.044(2) -0.0011(18) 0.0280(19) -0.0001(19)
Li2 0.048(2) 0.043(2) 0.049(2) 0.0077(19) 0.0281(19) 0.012(2)
N1 0.0477(13) 0.0535(14) 0.0477(12) 0.0019(11) 0.0255(11) 0.0063(11)
N2 0.0435(12) 0.0421(12) 0.0415(12) 0.0029(10) 0.0208(9) -0.0002(11)
N3 0.0449(12) 0.0479(12) 0.0413(11) 0.0066(11) 0.0238(10) 0.0039(10)
N4 0.0383(12) 0.0520(13) 0.0360(11) -0.0033(10) 0.0162(9) -0.0027(10)

loop_
_atom_type_symbol
_atom_type_description
_atom_type_scat_dispersion_real
_atom_type_scat_dispersion_imag
_atom_type_scat_source
C C 0.0033 0.0016 'International Tables Vol C Tables 4.2.6.8 and 6.1.1.4'
H H 0.0000 0.0000 'International Tables Vol C Tables 4.2.6.8 and 6.1.1.4'
N N 0.0061 0.0033 'International Tables Vol C Tables 4.2.6.8 and 6.1.1.4'
Li Li -0.0003 0.0001 'International Tables Vol C Tables 4.2.6.8 and 6.1.1.4'

loop_
_geom_angle_atom_site_label_1
_geom_angle_atom_site_label_2
_geom_angle_atom_site_label_3
_geom_angle
C2 C1 C6 119.5(2)
C2 C1 H1 120.2
C6 C1 H1 120.2
C3 C2 C1 119.2(2)
C3 C2 H2 120.4
C1 C2 H2 120.4
C2 C3 C4 119.8(2)
C2 C3 H3 120.1
C4 C3 H3 120.1
C3 C4 C5 124.6(2)
C3 C4 H4 117.7
C5 C4 H4 117.7
C4 C5 C6 112.2(2)
C4 C5 Li1 109.95(19)
C6 C5 Li1 131.03(19)
C4 C5 Li2 113.37(19)
C6 C5 Li2 113.30(19)
Li1 C5 Li2 69.43(15)
C1 C6 C5 124.7(2)
C1 C6 H6 117.7
C5 C6 H6 117.7
C8 C7 C12 119.8(2)
C8 C7 H7 120.1
C12 C7 H7 120.1
C7 C8 C9 118.4(2)
C7 C8 H8 120.8
C9 C8 H8 120.8
C8 C9 C10 120.4(2)
C8 C9 H9 119.8
C10 C9 H9 119.8
C9 C10 C11 124.4(2)
C9 C10 H10 117.8
C11 C10 H10 117.8
C12 C11 C10 111.5(2)
C12 C11 Li2 98.25(18)
C10 C11 Li2 137.1(2)
C12 C11 Li1 106.54(18)
C10 C11 Li1 125.7(2)
Li2 C11 Li1 69.52(15)
C7 C12 C11 125.4(2)
C7 C12 H12 117.3
C11 C12 H12 117.3
N1 C13 C18 115.86(19)
N1 C13 C14 113.10(18)
C18 C13 C14 111.48(19)
N1 C13 H13 105.1
C18 C13 H13 105.1
C14 C13 H13 105.1
N2 C14 C15 113.93(19)
N2 C14 C13 110.27(17)
C15 C14 C13 113.45(19)
N2 C14 H14 106.2
C15 C14 H14 106.2
C13 C14 H14 106.2
C14 C15 C16 109.1(2)
C14 C15 H15A 109.9
C16 C15 H15A 109.9
C14 C15 H15B 109.9
C16 C15 H15B 109.9
H15A C15 H15B 108.3
C17 C16 C15 112.8(2)
C17 C16 H16A 109.0
C15 C16 H16A 109.0
C17 C16 H16B 109.0
C15 C16 H16B 109.0
H16A C16 H16B 107.8
C16 C17 C18 110.2(2)
C16 C17 H17A 109.6
C18 C17 H17A 109.6
C16 C17 H17B 109.6
C18 C17 H17B 109.6
H17A C17 H17B 108.1
C17 C18 C13 115.8(2)
C17 C18 H18A 108.3
C13 C18 H18A 108.3
C17 C18 H18B 108.3
C13 C18 H18B 108.3
H18A C18 H18B 107.4
N1 C19 H19A 109.5
N1 C19 H19B 109.5
H19A C19 H19B 109.5
N1 C19 H19C 109.5
H19A C19 H19C 109.5
H19B C19 H19C 109.5
N1 C20 H20A 109.5
N1 C20 H20B 109.5
H20A C20 H20B 109.5
N1 C20 H20C 109.5
H20A C20 H20C 109.5
H20B C20 H20C 109.5
N2 C21 H21A 109.5
N2 C21 H21B 109.5
H21A C21 H21B 109.5
N2 C21 H21C 109.5
H21A C21 H21C 109.5
H21B C21 H21C 109.5
N2 C22 H22A 109.5
N2 C22 H22B 109.5
H22A C22 H22B 109.5
N2 C22 H22C 109.5
H22A C22 H22C 109.5
H22B C22 H22C 109.5
N3 C23 C24 112.43(18)
N3 C23 C28 117.08(18)
C24 C23 C28 111.01(18)
N3 C23 H23 105.0
C24 C23 H23 105.0
C28 C23 H23 105.0
N4 C24 C25 113.62(18)
N4 C24 C23 110.48(17)
C25 C24 C23 112.18(18)
N4 C24 H24 106.7
C25 C24 H24 106.7
C23 C24 H24 106.7
C24 C25 C26 109.40(18)
C24 C25 H25A 109.8
C26 C25 H25A 109.8
C24 C25 H25B 109.8
C26 C25 H25B 109.8
H25A C25 H25B 108.2
C27 C26 C25 112.81(18)
C27 C26 H26A 109.0
C25 C26 H26A 109.0
C27 C26 H26B 109.0
C25 C26 H26B 109.0
H26A C26 H26B 107.8
C26 C27 C28 111.42(19)
C26 C27 H27A 109.3
C28 C27 H27A 109.3
C26 C27 H27B 109.3
C28 C27 H27B 109.3
H27A C27 H27B 108.0
C27 C28 C23 115.35(19)
C27 C28 H28A 108.4
C23 C28 H28A 108.4
C27 C28 H28B 108.4
C23 C28 H28B 108.4
H28A C28 H28B 107.5
N3 C29 H29A 109.5
N3 C29 H29B 109.5
H29A C29 H29B 109.5
N3 C29 H29C 109.5
H29A C29 H29C 109.5
H29B C29 H29C 109.5
N3 C30 H30A 109.5
N3 C30 H30B 109.5
H30A C30 H30B 109.5
N3 C30 H30C 109.5
H30A C30 H30C 109.5
H30B C30 H30C 109.5
N4 C31 H31A 109.5
N4 C31 H31B 109.5
H31A C31 H31B 109.5
N4 C31 H31C 109.5
H31A C31 H31C 109.5
H31B C31 H31C 109.5
N4 C32 H32A 109.5
N4 C32 H32B 109.5
H32A C32 H32B 109.5
N4 C32 H32C 109.5
H32A C32 H32C 109.5
H32B C32 H32C 109.5
N1 Li1 N2 83.15(15)
N1 Li1 C5 113.57(18)
N2 Li1 C5 120.28(19)
N1 Li1 C11 124.66(19)
N2 Li1 C11 109.65(17)
C5 Li1 C11 105.31(17)
N1 Li1 Li2 123.76(19)
N2 Li1 Li2 152.87(19)
C5 Li1 Li2 55.89(13)
C11 Li1 Li2 54.38(13)
N4 Li2 N3 82.32(15)
N4 Li2 C11 120.95(18)
N3 Li2 C11 116.17(18)
N4 Li2 C5 106.58(17)
N3 Li2 C5 124.13(18)
C11 Li2 C5 105.78(18)
N4 Li2 Li1 150.4(2)
N3 Li2 Li1 126.62(18)
C11 Li2 Li1 56.10(13)
C5 Li2 Li1 54.68(13)
C20 N1 C19 107.80(19)
C20 N1 C13 116.15(18)
C19 N1 C13 109.5(2)
C20 N1 Li1 102.76(17)
C19 N1 Li1 111.24(18)
C13 N1 Li1 109.20(17)
C22 N2 C21 107.59(17)
C22 N2 C14 109.02(17)
C21 N2 C14 112.78(19)
C22 N2 Li1 105.41(17)
C21 N2 Li1 114.54(18)
C14 N2 Li1 107.16(15)
C30 N3 C29 107.54(17)
C30 N3 C23 109.66(18)
C29 N3 C23 115.36(18)
C30 N3 Li2 112.79(17)
C29 N3 Li2 102.94(16)
C23 N3 Li2 108.50(16)
C31 N4 C32 107.26(18)
C31 N4 C24 112.20(17)
C32 N4 C24 109.81(18)
C31 N4 Li2 116.59(17)
C32 N4 Li2 104.99(17)
C24 N4 Li2 105.68(16)

loop_
_geom_bond_atom_site_label_1
_geom_bond_atom_site_label_2
_geom_bond_distance
C1 C2 1.372(3)
C1 C6 1.380(3)
C1 H1 0.9500
C2 C3 1.369(3)
C2 H2 0.9500
C3 C4 1.383(3)
C3 H3 0.9500
C4 C5 1.397(3)
C4 H4 0.9500
C5 C6 1.406(3)
C5 Li1 2.215(4)
C5 Li2 2.248(5)
C6 H6 0.9500
C7 C8 1.361(3)
C7 C12 1.378(3)
C7 H7 0.9500
C8 C9 1.363(3)
C8 H8 0.9500
C9 C10 1.378(3)
C9 H9 0.9500
C10 C11 1.402(3)
C10 H10 0.9500
C11 C12 1.388(3)
C11 Li2 2.206(4)
C11 Li1 2.252(4)
C12 H12 0.9500
C13 N1 1.482(3)
C13 C18 1.518(3)
C13 C14 1.524(3)
C13 H13 1.0000
C14 N2 1.482(3)
C14 C15 1.513(3)
C14 H14 1.0000
C15 C16 1.528(4)
C15 H15A 0.9900
C15 H15B 0.9900
C16 C17 1.495(3)
C16 H16A 0.9900
C16 H16B 0.9900
C17 C18 1.515(3)
C17 H17A 0.9900
C17 H17B 0.9900
C18 H18A 0.9900
C18 H18B 0.9900
C19 N1 1.474(3)
C19 H19A 0.9800
C19 H19B 0.9800
C19 H19C 0.9800
C20 N1 1.465(3)
C20 H20A 0.9800
C20 H20B 0.9800
C20 H20C 0.9800
C21 N2 1.470(3)
C21 H21A 0.9800
C21 H21B 0.9800
C21 H21C 0.9800
C22 N2 1.457(3)
C22 H22A 0.9800
C22 H22B 0.9800
C22 H22C 0.9800
C23 N3 1.494(3)
C23 C24 1.531(3)
C23 C28 1.534(3)
C23 H23 1.0000
C24 N4 1.484(3)
C24 C25 1.526(3)
C24 H24 1.0000
C25 C26 1.541(3)
C25 H25A 0.9900
C25 H25B 0.9900
C26 C27 1.502(3)
C26 H26A 0.9900
C26 H26B 0.9900
C27 C28 1.522(3)
C27 H27A 0.9900
C27 H27B 0.9900
C28 H28A 0.9900
C28 H28B 0.9900
C29 N3 1.467(2)
C29 H29A 0.9800
C29 H29B 0.9800
C29 H29C 0.9800
C30 N3 1.464(3)
C30 H30A 0.9800
C30 H30B 0.9800
C30 H30C 0.9800
C31 N4 1.466(3)
C31 H31A 0.9800
C31 H31B 0.9800
C31 H31C 0.9800
C32 N4 1.477(3)
C32 H32A 0.9800
C32 H32B 0.9800
C32 H32C 0.9800
Li1 N1 2.125(4)
Li1 N2 2.140(4)
Li1 Li2 2.542(5)
Li2 N4 2.138(4)
Li2 N3 2.184(4)
